data_2005747
loop_
_publ_author_name
'Chen, W.'
'Li, H.'
'Zhong, Z.-J.'
'Zhang, K.'
'You, X.-Z.'

_publ_section_title
;
 Tris(<i>N</i>,<i>N</i>-diethyldithiocarbamato-<i>S</i>,<i>S</i>')nickel(IV)
 1,1,2,3,3-Pentacyanopropenide
;
_journal_issue 12
_journal_name_full 'Acta Crystallographica Section C'
_journal_page_first 3030
_journal_page_last 3033
_journal_paper_doi 10.1107/S0108270196009663
_journal_volume 52
_journal_year 1996
_chemical_formula_iupac '[Ni (C5 H10 N1 S2)3]  (C8 N5) '
_chemical_formula_moiety '[Ni (C5 H10 N1 S2)3] 1+, [C8 N5] 1-'
_chemical_formula_sum 'C23 H30 N8 Ni S6'
_chemical_formula_weight 669.62
_chemical_name_systematic
;
Tris(N,N-diethyldithiocarbamato-S,S')nickel(IV) 1,1,2,3,3-pentacyanopropenide
;
_space_group_IT_number 9
_symmetry_cell_setting monoclinic
_symmetry_space_group_name_Hall 'C -2yc'
_symmetry_space_group_name_H-M 'C 1 c 1'
_audit_creation_method SHELXL
_cell_angle_alpha 90.
_cell_angle_beta 95.964(6)
_cell_angle_gamma 90.
_cell_formula_units_Z 4
_cell_length_a 13.904(2)
_cell_length_b 17.525(2)
_cell_length_c 13.406(2)
_cell_measurement_reflns_used 25
_cell_measurement_temperature 300(2)
_cell_measurement_theta_max 13
_cell_measurement_theta_min 12
_cell_volume 3248.9(8)
_computing_cell_refinement 'CAD-4 VAX/PC'
_computing_data_collection 'CAD-4 VAX/PC (Enraf-Nonius, 1988)'
_computing_data_reduction 'MolEN (Fair, 1990)'
_computing_molecular_graphics 'SHELXTL-Plus (Sheldrick, 1987)'
_computing_publication_material SHELXL93
_computing_structure_refinement 'SHELXL93 (Sheldrick, 1993)'
_computing_structure_solution 'SHELXS86 (Sheldrick, 1990)'
_diffrn_ambient_temperature 300(2)
_diffrn_measurement_device 'Enraf-Nonius CAD-4'
_diffrn_measurement_method \w
_diffrn_radiation_monochromator graphite
_diffrn_radiation_source 'fine-focus sealed tube'
_diffrn_radiation_type MoK\a
_diffrn_radiation_wavelength 0.71073
_diffrn_reflns_av_sigmaI/netI 0.0369
_diffrn_reflns_limit_h_max 16
_diffrn_reflns_limit_h_min 0
_diffrn_reflns_limit_k_max 20
_diffrn_reflns_limit_k_min 0
_diffrn_reflns_limit_l_max 15
_diffrn_reflns_limit_l_min -15
_diffrn_reflns_number 2862
_diffrn_reflns_theta_max 24.97
_diffrn_reflns_theta_min 1.88
_diffrn_standards_decay_% none
_diffrn_standards_interval_time 60
_diffrn_standards_number 3
_exptl_absorpt_coefficient_mu 1.010
_exptl_absorpt_correction_T_max 0.93
_exptl_absorpt_correction_T_min 0.78
_exptl_absorpt_correction_type '\y scan (North, Phillips & Mathews, 1968)'
_exptl_crystal_colour Black
_exptl_crystal_density_diffrn 1.369
_exptl_crystal_density_meas ?
_exptl_crystal_description Plate
_exptl_crystal_F_000 1392
_exptl_crystal_size_max 0.43
_exptl_crystal_size_mid 0.36
_exptl_crystal_size_min 0.07
_refine_diff_density_max 0.588
_refine_diff_density_min -0.267
_refine_ls_abs_structure_details 'Flack (1983)'
_refine_ls_abs_structure_Flack -0.02(3)
_refine_ls_extinction_method none
_refine_ls_goodness_of_fit_all 1.083
_refine_ls_goodness_of_fit_obs 1.101
_refine_ls_hydrogen_treatment 'H atoms riding with U(H) = 1.3U~eq~(C)'
_refine_ls_matrix_type full
_refine_ls_number_parameters 338
_refine_ls_number_reflns 2862
_refine_ls_number_restraints 2
_refine_ls_restrained_S_all 1.082
_refine_ls_restrained_S_obs 1.101
_refine_ls_R_factor_all 0.0544
_refine_ls_R_factor_obs 0.0443
_refine_ls_shift/esd_max 0.101
_refine_ls_shift/esd_mean 0.004
_refine_ls_structure_factor_coef Fsqd
_refine_ls_weighting_scheme
;
calc w = 1/[\s^2^(F~o~^2^) + (0.052P)^2^ + 2.39P]
where P = (F~o~^2^ + 2F~c~^2^)/3
;
_refine_ls_wR_factor_all 0.1063
_refine_ls_wR_factor_obs 0.0994
_reflns_number_observed 2464
_reflns_number_total 2862
_reflns_observed_criterion >2sigma(I)
_cod_data_source_file cf1075.cif
_cod_data_source_block CF1075
_cod_depositor_comments
;
The following automatic conversions were performed:

'_exptl_crystal_density_meas' value 'not measured' was changed to '?'
- the value is perceived as not measured.

Automatic conversion script
Id: cif_fix_values 3008 2015-01-20 13:52:24Z robertas 
;
_cod_original_sg_symbol_H-M 'C c'
_cod_database_code 2005747

loop_
_symmetry_equiv_pos_as_xyz
'x, y, z'
'x, -y, z+1/2'
'x+1/2, y+1/2, z'
'x+1/2, -y+1/2, z+1/2'

loop_
_atom_site_aniso_label
_atom_site_aniso_U_11
_atom_site_aniso_U_22
_atom_site_aniso_U_33
_atom_site_aniso_U_12
_atom_site_aniso_U_13
_atom_site_aniso_U_23
Ni 0.0429(4) 0.0497(5) 0.0487(4) 0.0024(5) 0.0070(3) 0.0022(5)
S1 0.0553(11) 0.0723(13) 0.0594(12) 0.0108(10) 0.0111(9) 0.0185(10)
S2 0.0516(12) 0.0799(14) 0.0701(14) 0.0186(10) 0.0152(10) 0.0188(11)
S3 0.0487(11) 0.0618(12) 0.0820(15) -0.0055(10) 0.0019(10) -0.0104(11)
S4 0.0429(10) 0.0581(11) 0.0641(12) 0.0039(8) 0.0065(9) -0.0035(9)
S5 0.0617(12) 0.0654(12) 0.0469(10) -0.0038(10) 0.0040(9) 0.0046(9)
S6 0.0742(14) 0.0544(11) 0.0492(11) -0.0053(10) 0.0061(10) -0.0015(9)
N2 0.071(5) 0.058(4) 0.096(5) 0.001(4) 0.015(4) -0.013(4)
N3 0.066(4) 0.057(4) 0.067(4) 0.000(3) 0.022(3) 0.000(3)
N4 0.108(7) 0.093(7) 0.107(6) -0.022(6) 0.011(5) 0.020(6)
N5 0.135(9) 0.133(9) 0.104(8) 0.033(8) 0.012(7) -0.036(7)
N6 0.100(7) 0.098(7) 0.083(6) 0.004(6) -0.002(5) 0.000(5)
N7 0.200(16) 0.149(12) 0.177(15) -0.039(11) 0.032(12) 0.017(10)
N8 0.118(9) 0.143(10) 0.129(9) 0.007(7) 0.045(7) -0.024(8)
C1 0.057(5) 0.078(6) 0.070(5) 0.010(4) 0.019(4) 0.016(5)
C6 0.052(4) 0.054(4) 0.056(5) -0.001(3) 0.011(3) 0.000(4)
C7 0.107(9) 0.074(7) 0.136(10) -0.004(6) 0.018(8) -0.035(7)
C8 0.100(9) 0.145(12) 0.132(12) 0.011(9) -0.010(9) -0.054(10)
C9 0.079(7) 0.075(6) 0.117(9) 0.025(5) 0.021(6) -0.029(6)
C10 0.158(13) 0.086(8) 0.142(11) 0.051(8) -0.021(10) 0.015(8)
C11 0.051(4) 0.050(4) 0.061(5) 0.008(3) 0.011(3) 0.006(4)
C12 0.076(6) 0.078(6) 0.077(6) 0.002(5) 0.024(5) 0.030(5)
C13 0.087(8) 0.111(9) 0.123(9) 0.002(6) 0.012(7) 0.033(7)
C14 0.096(7) 0.049(5) 0.089(6) -0.010(5) 0.033(5) -0.003(4)
C15 0.112(9) 0.091(7) 0.081(7) -0.021(6) 0.011(6) -0.010(6)
C16 0.079(6) 0.199(14) 0.071(6) -0.031(9) -0.019(5) 0.037(9)
C17 0.064(7) 0.202(16) 0.071(8) 0.014(9) -0.024(6) -0.014(9)
C18 0.075(7) 0.126(10) 0.081(7) 0.025(7) -0.018(6) -0.030(7)
C19 0.062(5) 0.069(6) 0.071(5) -0.003(5) 0.007(4) 0.009(5)
C20 0.102(10) 0.126(10) 0.069(8) 0.000(8) -0.016(7) -0.016(7)
C21 0.096(9) 0.085(8) 0.096(9) -0.002(7) -0.038(7) -0.005(7)
C22 0.111(11) 0.139(13) 0.096(10) -0.009(9) 0.003(8) -0.009(9)
C23 0.079(7) 0.106(9) 0.082(7) -0.014(6) 0.015(6) -0.005(7)

loop_
_atom_site_label
_atom_site_occupancy
_atom_site_fract_x
_atom_site_fract_y
_atom_site_fract_z
_atom_site_U_iso_or_equiv
_atom_site_thermal_displace_type
_atom_site_calc_flag
_atom_site_refinement_flags
_atom_site_type_symbol
Ni 1 0.97796(7) 0.74074(5) 1.14895(7) 0.0469(2) Uani d . Ni
S1 1 0.9972(2) 0.7868(1) 0.9952(2) 0.0620(5) Uani d . S
S2 1 1.1299(1) 0.7075(1) 1.1254(2) 0.0666(6) Uani d . S
S3 1 1.0253(2) 0.8477(1) 1.2333(2) 0.0645(6) Uani d . S
S4 1 0.8388(1) 0.8054(1) 1.1575(2) 0.0550(5) Uani d . S
S5 1 0.9765(2) 0.6670(1) 1.2868(1) 0.0581(5) Uani d . S
S6 1 0.9067(2) 0.6321(1) 1.0903(1) 0.0593(5) Uani d . S
N1 0.50 1.1882(13) 0.7724(9) 0.9605(12) 0.071(4) Uiso d P N
N1' 0.50 1.1652(10) 0.7452(8) 0.9340(10) 0.051(3) Uiso d P N
N2 1 0.8737(5) 0.9424(4) 1.2445(6) 0.074(2) Uani d . N
N3 1 0.9083(5) 0.5267(4) 1.2364(5) 0.062(2) Uani d . N
N4 1 0.7331(9) 0.8998(6) 0.8942(9) 0.103(3) Uani d . N
N5 1 0.8454(10) 0.7013(7) 0.7816(9) 0.124(4) Uani d . N
N6 1 0.6975(7) 0.5630(6) 0.9293(7) 0.095(3) Uani d . N
N7 1 0.5311(13) 0.6307(9) 1.1177(12) 0.175(6) Uani d . N
N8 1 0.5632(9) 0.8718(8) 1.0690(9) 0.128(4) Uani d . N
C1 1 1.1117(6) 0.7509(5) 1.0121(7) 0.067(2) Uani d . C
C2 0.50 1.1581(16) 0.8014(14) 0.8536(17) 0.071(6) Uiso d P C
C2' 0.50 1.1327(19) 0.7816(14) 0.8310(19) 0.086(7) Uiso d P C
C3 0.50 1.190(2) 0.8841(17) 0.872(2) 0.114(9) Uiso d P C
C3' 0.50 1.1898(18) 0.8634(15) 0.8281(19) 0.090(7) Uiso d P C
C4 0.50 1.289(2) 0.7379(16) 0.987(2) 0.088(7) Uiso d P C
C4' 0.50 1.2628(18) 0.7105(15) 0.9531(19) 0.084(6) Uiso d P C
C5 0.50 1.293(2) 0.660(2) 0.945(3) 0.137(10) Uiso d P C
C5' 0.50 1.331(2) 0.7642(16) 1.017(2) 0.108(8) Uiso d P C
C6 1 0.9070(5) 0.8761(4) 1.2164(6) 0.054(2) Uani d . C
C7 1 0.9407(9) 1.0001(6) 1.2979(10) 0.105(4) Uani d . C
H7A 1 1.0050(9) 0.9927(6) 1.2775(10) 0.136 Uiso calc R H
H7B 1 0.9194(9) 1.0508(6) 1.2765(10) 0.136 Uiso calc R H
C8 1 0.9465(10) 0.9965(8) 1.4066(10) 0.127(5) Uani d . C
H8A 1 0.9905(10) 1.0349(8) 1.4349(10) 0.166 Uiso calc R H
H8B 1 0.9693(10) 0.9470(8) 1.4288(10) 0.166 Uiso calc R H
H8C 1 0.8836(10) 1.0052(8) 1.4278(10) 0.166 Uiso calc R H
C9 1 0.7704(7) 0.9606(6) 1.2251(8) 0.090(3) Uani d . C
H9A 1 0.7492(7) 0.9864(6) 1.2829(8) 0.116 Uiso calc R H
H9B 1 0.7336(7) 0.9137(6) 1.2147(8) 0.116 Uiso calc R H
C10 1 0.7514(11) 1.0112(7) 1.1335(11) 0.131(5) Uani d . C
H10A 1 0.6836(11) 1.0223(7) 1.1221(11) 0.171 Uiso calc R H
H10B 1 0.7716(11) 0.9853(7) 1.0760(11) 0.171 Uiso calc R H
H10C 1 0.7871(11) 1.0579(7) 1.1442(11) 0.171 Uiso calc R H
C11 1 0.9273(5) 0.5960(4) 1.2094(6) 0.053(2) Uani d . C
C12 1 0.9318(7) 0.5003(6) 1.3396(7) 0.076(3) Uani d . C
H12A 1 0.8809(7) 0.4666(6) 1.3572(7) 0.098 Uiso calc R H
H12B 1 0.9338(7) 0.5439(6) 1.3844(7) 0.098 Uiso calc R H
C13 1 1.0276(8) 0.4587(7) 1.3552(10) 0.107(4) Uani d . C
H13A 1 1.0395(8) 0.4427(7) 1.4239(10) 0.139 Uiso calc R H
H13B 1 1.0785(8) 0.4922(7) 1.3394(10) 0.139 Uiso calc R H
H13C 1 1.0257(8) 0.4148(7) 1.3122(10) 0.139 Uiso calc R H
C14 1 0.8636(7) 0.4715(5) 1.1621(7) 0.076(3) Uani d . C
H14A 1 0.8905(7) 0.4212(5) 1.1774(7) 0.099 Uiso calc R H
H14B 1 0.8798(7) 0.4857(5) 1.0960(7) 0.099 Uiso calc R H
C15 1 0.7570(8) 0.4678(6) 1.1607(8) 0.094(3) Uani d . C
H15A 1 0.7316(8) 0.4313(6) 1.1114(8) 0.123 Uiso calc R H
H15B 1 0.7298(8) 0.5171(6) 1.1441(8) 0.123 Uiso calc R H
H15C 1 0.7404(8) 0.4526(6) 1.2255(8) 0.123 Uiso calc R H
C16 1 0.7268(12) 0.7521(10) 0.9035(12) 0.118(5) Uani d . C
C17 1 0.6766(9) 0.7182(10) 0.9552(10) 0.114(5) Uani d . C
C18 1 0.6134(8) 0.7377(8) 1.0213(9) 0.096(4) Uani d . C
C19 1 0.7253(7) 0.8365(6) 0.9025(8) 0.067(2) Uani d . C
C20 1 0.7940(10) 0.7189(8) 0.8352(9) 0.101(4) Uani d . C
C21 1 0.6934(9) 0.6258(7) 0.9372(9) 0.096(4) Uani d . C
C22 1 0.5698(10) 0.6739(10) 1.0727(10) 0.116(4) Uani d . C
C23 1 0.5897(8) 0.8127(7) 1.0457(9) 0.088(3) Uani d . C

loop_
_atom_type_symbol
_atom_type_description
_atom_type_scat_dispersion_real
_atom_type_scat_dispersion_imag
_atom_type_scat_source
C C 0.0033 0.0016 'International Tables Vol C Tables 4.2.6.8 and 6.1.1.4'
H H 0.0000 0.0000 'International Tables Vol C Tables 4.2.6.8 and 6.1.1.4'
N N 0.0061 0.0033 'International Tables Vol C Tables 4.2.6.8 and 6.1.1.4'
S S 0.1246 0.1234 'International Tables Vol C Tables 4.2.6.8 and 6.1.1.4'
Ni Ni 0.3393 1.1124 'International Tables Vol C Tables 4.2.6.8 and 6.1.1.4'

loop_
_geom_angle_atom_site_label_1
_geom_angle_atom_site_label_2
_geom_angle_atom_site_label_3
_geom_angle
_geom_angle_publ_flag
S1 Ni S2 76.25(8) yes
S1 Ni S3 96.02(9) yes
S1 Ni S4 92.87(8) yes
S1 Ni S5 164.89(9) yes
S1 Ni S6 94.20(8) yes
S2 Ni S3 93.25(9) yes
S2 Ni S4 164.24(9) yes
S2 Ni S5 93.13(8) yes
S2 Ni S6 96.77(9) yes
S3 Ni S4 76.35(8) yes
S3 Ni S5 95.28(9) yes
S3 Ni S6 167.12(9) yes
S4 Ni S5 99.52(8) yes
S4 Ni S6 95.36(8) yes
S5 Ni S6 76.16(7) yes
Ni S1 C1 86.8(3) no
Ni S2 C1 87.3(3) no
Ni S3 C6 87.1(3) no
Ni S4 C6 87.1(3) no
Ni S5 C11 87.5(3) no
Ni S6 C11 87.8(3) no
C1 N1 C2 114.1(15) no
C1 N1' C2' 122.0(13) no
C1 N1 C4 120.6(15) no
C1 N1' C4' 117.6(13) no
C2 N1 C4 120.0(17) no
C2' N1' C4' 120.0(16) no
C6 N2 C7 120.6(7) no
C6 N2 C9 120.5(7) no
C7 N2 C9 119.0(8) no
C11 N3 C12 121.7(7) no
C11 N3 C14 120.4(7) no
C12 N3 C14 117.9(7) no
S1 C1 S2 109.6(4) no
S1 C1 N1 126.1(9) no
S1 C1 N1' 120.4(8) no
S2 C1 N1 121.4(9) no
S2 C1 N1' 128.3(8) no
N1 C2 C3 96.9(18) no
N1' C2' C3' 107.(2) no
N1 C4 C5 111.(3) no
N1' C4' C5' 110.(2) no
S3 C6 S4 109.3(4) no
S3 C6 N2 125.5(6) no
S4 C6 N2 125.3(6) no
N2 C7 C8 114.5(10) no
N2 C9 C10 110.8(10) no
S5 C11 S6 108.3(4) no
S5 C11 N3 126.0(6) no
S6 C11 N3 125.7(6) no
N3 C12 C13 112.9(8) no
N3 C14 C15 112.8(8) no
C17 C16 C19 119.7(19) yes
C17 C16 C20 127.1(17) yes
C19 C16 C20 113.2(13) yes
C16 C17 C18 136(2) yes
C16 C17 C21 107.7(15) yes
C18 C17 C21 116.8(14) yes
C17 C18 C22 116.2(13) yes
C17 C18 C23 125.0(14) yes
C22 C18 C23 118.8(11) yes
N4 C19 C16 171.4(14) yes
N5 C20 C16 173.1(17) yes
N6 C21 C17 173.9(15) yes
N7 C22 C18 172.5(18) yes
N8 C23 C18 174.1(13) yes

loop_
_geom_bond_atom_site_label_1
_geom_bond_atom_site_label_2
_geom_bond_distance
_geom_bond_publ_flag
Ni S1 2.255(2) yes
Ni S2 2.246(2) yes
Ni S3 2.252(2) yes
Ni S4 2.256(2) yes
Ni S5 2.257(2) yes
Ni S6 2.251(2) yes
S1 C1 1.706(9) no
S2 C1 1.694(8) no
S3 C6 1.711(8) no
S4 C6 1.705(8) no
S5 C11 1.717(8) no
S6 C11 1.714(8) no
N1 C1 1.38(2) no
N1 C2 1.54(3) no
N1 C4 1.53(3) no
N1' C1 1.35(2) no
N1' C2' 1.55(3) no
N1' C4' 1.48(3) no
N2 C6 1.319(10) no
N2 C7 1.505(12) no
N2 C9 1.467(11) no
N3 C11 1.303(9) no
N3 C12 1.463(10) no
N3 C14 1.478(11) no
N4 C19 1.121(12) yes
N5 C20 1.11(2) yes
N6 C21 1.107(12) yes
N7 C22 1.14(2) yes
N8 C23 1.153(14) yes
C2 C3 1.53(4) no
C2' C3' 1.64(4) no
C4 C5 1.48(4) no
C4' C5' 1.53(4) no
C7 C8 1.45(2) no
C9 C10 1.52(2) no
C12 C13 1.515(14) no
C14 C15 1.483(14) no
C16 C17 1.19(2) yes
C16 C19 1.48(2) yes
C16 C20 1.49(2) yes
C17 C18 1.35(2) yes
C17 C21 1.66(2) yes
C18 C23 1.40(2) yes
C18 C22 1.48(2) yes
